data_2242012
loop_
_publ_author_name
'Velasques, Jecika Maciel'
'Gervini, Vanessa Carratu'
'Bortoluzzi, Ada\'ilton Jo\~ao'
'de Farias, Renan Lira'
'de Oliveira, Adriano Bof'

_publ_section_title
;
 Crystal structure of
 (3<i>E</i>)-5-nitro-3-(2-phenylhydrazinylidene)-1<i>H</i>-indol-2(3<i>H</i>)-one
;
_journal_issue 2
_journal_name_full 'Acta Crystallographica Section E'
_journal_page_first 168
_journal_page_last 172
_journal_paper_doi 10.1107/S2056989016020375
_journal_volume 73
_journal_year 2017
_chemical_formula_iupac 'C14 H10 N4 O3'
_chemical_formula_moiety 'C14 H10 N4 O3'
_chemical_formula_sum 'C14 H10 N4 O3'
_chemical_formula_weight 282.26
_chemical_name_common 5-Nitroisatin-3-phenylhydrazone
_chemical_name_systematic (3<i>E</i>)-5-nitro-3-(2-phenylhydrazinylidene)-1<i>H</i>-indol-2(3<i>H</i>)-one
_space_group_IT_number 2
_space_group_name_Hall '-P 1'
_symmetry_cell_setting triclinic
_symmetry_space_group_name_Hall '-P 1'
_symmetry_space_group_name_H-M 'P -1'
_atom_sites_solution_hydrogens geom
_atom_sites_solution_primary direct
_atom_sites_solution_secondary difmap
_audit_creation_method SHELXL-97
_cell_angle_alpha 111.196(2)
_cell_angle_beta 96.759(2)
_cell_angle_gamma 98.497(2)
_cell_formula_units_Z 2
_cell_length_a 5.7504(4)
_cell_length_b 9.7190(6)
_cell_length_c 12.1976(7)
_cell_measurement_reflns_used 2154
_cell_measurement_temperature 200(2)
_cell_measurement_theta_max 31.02
_cell_measurement_theta_min 2.30
_cell_volume 617.69(7)
_computing_cell_refinement
;
SAINT (Bruker, 2013)
;
_computing_data_collection
;
APEX2 (Bruker, 2013)
;
_computing_data_reduction
;
SAINT (Bruker, 2013)
;
_computing_molecular_graphics
;
<i>DIAMOND</i> (Brandenburg, 2006), <i>GOLD</i> (Verdonk <i>et al.</i>,
2003)
and <i>Crystal Explorer</i> (Wolff, <i>et al.</i>, 2012)
;
_computing_publication_material
;
<i>publCIF</i> (Westrip, 2010) and <i>enCIFer</i> (Allen <i>et al.</i>,
2004)
;
_computing_structure_refinement
;
SHELXL97 (Sheldrick, 2008)
;
_computing_structure_solution
;
SHELXS97 (Sheldrick, 2008)
;
_diffrn_ambient_temperature 200(2)
_diffrn_measured_fraction_theta_full 0.998
_diffrn_measured_fraction_theta_max 0.998
_diffrn_measurement_device_type 'Bruker APEXII CCD area detector'
_diffrn_measurement_method '\f and \w scans'
_diffrn_radiation_monochromator graphite
_diffrn_radiation_type MoK\a
_diffrn_radiation_wavelength 0.71073
_diffrn_reflns_av_R_equivalents 0.0166
_diffrn_reflns_av_sigmaI/netI 0.0179
_diffrn_reflns_limit_h_max 8
_diffrn_reflns_limit_h_min -8
_diffrn_reflns_limit_k_max 14
_diffrn_reflns_limit_k_min -14
_diffrn_reflns_limit_l_max 17
_diffrn_reflns_limit_l_min -17
_diffrn_reflns_number 11325
_diffrn_reflns_theta_full 31.05
_diffrn_reflns_theta_max 31.05
_diffrn_reflns_theta_min 1.82
_diffrn_standards_number 0
_exptl_absorpt_coefficient_mu 0.111
_exptl_absorpt_correction_T_max 0.9890
_exptl_absorpt_correction_T_min 0.9486
_exptl_absorpt_correction_type multi-scan
_exptl_absorpt_process_details
;
(SADABS; Bruker, 2013)
;
_exptl_crystal_colour yellow
_exptl_crystal_density_diffrn 1.518
_exptl_crystal_density_method 'not measured'
_exptl_crystal_description prism
_exptl_crystal_F_000 292
_exptl_crystal_size_max 0.48
_exptl_crystal_size_mid 0.16
_exptl_crystal_size_min 0.10
_refine_diff_density_max 0.369
_refine_diff_density_min -0.259
_refine_ls_extinction_method none
_refine_ls_goodness_of_fit_ref 1.026
_refine_ls_hydrogen_treatment constr
_refine_ls_matrix_type full
_refine_ls_number_parameters 190
_refine_ls_number_reflns 3971
_refine_ls_number_restraints 0
_refine_ls_restrained_S_all 1.026
_refine_ls_R_factor_all 0.0489
_refine_ls_R_factor_gt 0.0390
_refine_ls_shift/su_max 0.000
_refine_ls_shift/su_mean 0.000
_refine_ls_structure_factor_coef Fsqd
_refine_ls_weighting_details 'calc w=1/[\s^2^(Fo^2^)+(0.0693P)^2^+0.1171P] where P=(Fo^2^+2Fc^2^)/3'
_refine_ls_weighting_scheme calc
_refine_ls_wR_factor_gt 0.1079
_refine_ls_wR_factor_ref 0.1166
_reflns_number_gt 3281
_reflns_number_total 3971
_reflns_threshold_expression >2sigma(I)
_cod_data_source_file rz5203sup1.cif
_cod_data_source_block I
_cod_database_code 2242012

loop_
_symmetry_equiv_pos_as_xyz
'x, y, z'
'-x, -y, -z'

loop_
_atom_site_type_symbol
_atom_site_label
_atom_site_fract_x
_atom_site_fract_y
_atom_site_fract_z
_atom_site_U_iso_or_equiv
_atom_site_adp_type
_atom_site_calc_flag
_atom_site_refinement_flags
_atom_site_occupancy
_atom_site_symmetry_multiplicity
C C1 0.74444(16) 0.10997(10) 0.47144(8) 0.01734(17) Uani d . 1 1
C C2 0.58388(16) 0.19030(10) 0.42434(8) 0.01692(17) Uani d . 1 1
C C3 0.63293(16) 0.17378(10) 0.30690(8) 0.01701(17) Uani d . 1 1
C C4 0.53990(17) 0.22036(10) 0.21904(8) 0.01863(18) Uani d . 1 1
H H2 0.4130 0.2737 0.2283 0.022 Uiso calc R 1 1
C C5 0.64117(17) 0.18525(11) 0.11683(8) 0.02053(19) Uani d . 1 1
C C6 0.8299(2) 0.10968(12) 0.10014(9) 0.0255(2) Uani d . 1 1
H H3 0.8968 0.0921 0.0299 0.031 Uiso calc R 1 1
C C7 0.92000(19) 0.06009(12) 0.18685(9) 0.0240(2) Uani d . 1 1
H H4 1.0462 0.0062 0.1767 0.029 Uiso calc R 1 1
C C8 0.81885(16) 0.09218(10) 0.28844(8) 0.01844(17) Uani d . 1 1
C C9 0.26077(16) 0.34671(10) 0.65458(8) 0.01776(17) Uani d . 1 1
C C10 0.25473(19) 0.34151(12) 0.76695(9) 0.0244(2) Uani d . 1 1
H H6 0.3603 0.2920 0.7976 0.029 Uiso calc R 1 1
C C11 0.0939(2) 0.40895(13) 0.83359(9) 0.0296(2) Uani d . 1 1
H H7 0.0883 0.4047 0.9099 0.036 Uiso calc R 1 1
C C12 -0.0597(2) 0.48282(13) 0.78973(10) 0.0284(2) Uani d . 1 1
H H8 -0.1711 0.5280 0.8354 0.034 Uiso calc R 1 1
C C13 -0.04899(19) 0.49000(11) 0.67893(9) 0.0248(2) Uani d . 1 1
H H9 -0.1521 0.5418 0.6494 0.030 Uiso calc R 1 1
C C14 0.11070(18) 0.42243(11) 0.61027(9) 0.02091(19) Uani d . 1 1
H H10 0.1173 0.4278 0.5344 0.025 Uiso calc R 1 1
N N1 0.87794(14) 0.05403(9) 0.38620(7) 0.01994(17) Uani d . 1 1
H H1 0.9867 0.0010 0.3923 0.024 Uiso calc R 1 1
N N2 0.54638(17) 0.23011(10) 0.02105(8) 0.02622(19) Uani d . 1 1
N N3 0.43091(14) 0.26487(9) 0.47905(7) 0.01813(16) Uani d . 1 1
N N4 0.41836(15) 0.27045(9) 0.58791(7) 0.01990(17) Uani d . 1 1
H H5 0.5115 0.2250 0.6195 0.024 Uiso calc R 1 1
O O1 0.75650(12) 0.09474(8) 0.56864(6) 0.02078(15) Uani d . 1 1
O O2 0.36881(18) 0.28657(11) 0.03076(8) 0.0393(2) Uani d . 1 1
O O3 0.64526(18) 0.20633(12) -0.06636(8) 0.0416(2) Uani d . 1 1

loop_
_atom_site_aniso_label
_atom_site_aniso_U_11
_atom_site_aniso_U_22
_atom_site_aniso_U_33
_atom_site_aniso_U_12
_atom_site_aniso_U_13
_atom_site_aniso_U_23
C1 0.0163(4) 0.0189(4) 0.0187(4) 0.0066(3) 0.0039(3) 0.0081(3)
C2 0.0171(4) 0.0202(4) 0.0165(4) 0.0077(3) 0.0050(3) 0.0084(3)
C3 0.0160(4) 0.0198(4) 0.0176(4) 0.0072(3) 0.0050(3) 0.0081(3)
C4 0.0187(4) 0.0222(4) 0.0182(4) 0.0089(3) 0.0055(3) 0.0091(3)
C5 0.0229(5) 0.0257(4) 0.0165(4) 0.0093(4) 0.0049(3) 0.0103(3)
C6 0.0278(5) 0.0344(5) 0.0206(4) 0.0158(4) 0.0107(4) 0.0125(4)
C7 0.0242(5) 0.0326(5) 0.0217(4) 0.0162(4) 0.0100(4) 0.0121(4)
C8 0.0183(4) 0.0217(4) 0.0179(4) 0.0084(3) 0.0047(3) 0.0085(3)
C9 0.0181(4) 0.0201(4) 0.0169(4) 0.0075(3) 0.0053(3) 0.0071(3)
C10 0.0269(5) 0.0326(5) 0.0187(4) 0.0138(4) 0.0066(4) 0.0120(4)
C11 0.0357(6) 0.0389(6) 0.0195(4) 0.0163(5) 0.0127(4) 0.0117(4)
C12 0.0293(5) 0.0329(5) 0.0256(5) 0.0152(4) 0.0133(4) 0.0085(4)
C13 0.0250(5) 0.0260(4) 0.0274(5) 0.0138(4) 0.0085(4) 0.0107(4)
C14 0.0235(5) 0.0236(4) 0.0208(4) 0.0112(3) 0.0076(3) 0.0111(3)
N1 0.0203(4) 0.0257(4) 0.0196(4) 0.0133(3) 0.0068(3) 0.0111(3)
N2 0.0310(5) 0.0332(4) 0.0206(4) 0.0144(4) 0.0074(3) 0.0136(3)
N3 0.0184(4) 0.0215(3) 0.0171(3) 0.0076(3) 0.0056(3) 0.0085(3)
N4 0.0216(4) 0.0265(4) 0.0172(3) 0.0130(3) 0.0069(3) 0.0108(3)
O1 0.0218(3) 0.0259(3) 0.0201(3) 0.0108(3) 0.0059(3) 0.0122(3)
O2 0.0468(5) 0.0577(6) 0.0299(4) 0.0370(5) 0.0134(4) 0.0241(4)
O3 0.0475(5) 0.0687(6) 0.0280(4) 0.0299(5) 0.0198(4) 0.0305(4)

loop_
_atom_type_symbol
_atom_type_description
_atom_type_scat_dispersion_real
_atom_type_scat_dispersion_imag
_atom_type_scat_source
C C 0.0033 0.0016 'International Tables Vol C Tables 4.2.6.8 and 6.1.1.4'
H H 0.0000 0.0000 'International Tables Vol C Tables 4.2.6.8 and 6.1.1.4'
N N 0.0061 0.0033 'International Tables Vol C Tables 4.2.6.8 and 6.1.1.4'
O O 0.0106 0.0060 'International Tables Vol C Tables 4.2.6.8 and 6.1.1.4'

loop_
_geom_angle_atom_site_label_1
_geom_angle_atom_site_label_2
_geom_angle_atom_site_label_3
_geom_angle
O1 C1 N1 126.00(8)
O1 C1 C2 127.42(8)
N1 C1 C2 106.58(7)
N3 C2 C3 126.40(8)
N3 C2 C1 126.92(8)
C3 C2 C1 106.67(7)
C4 C3 C8 119.72(8)
C4 C3 C2 134.01(8)
C8 C3 C2 106.26(7)
C3 C4 C5 116.83(8)
C3 C4 H2 121.6
C5 C4 H2 121.6
C4 C5 C6 123.62(9)
C4 C5 N2 118.74(8)
C6 C5 N2 117.64(8)
C7 C6 C5 119.64(9)
C7 C6 H3 120.2
C5 C6 H3 120.2
C8 C7 C6 117.46(9)
C8 C7 H4 121.3
C6 C7 H4 121.3
C7 C8 N1 127.81(8)
C7 C8 C3 122.66(8)
N1 C8 C3 109.53(8)
C10 C9 C14 120.56(9)
C10 C9 N4 117.49(8)
C14 C9 N4 121.93(8)
C11 C10 C9 119.56(9)
C11 C10 H6 120.2
C9 C10 H6 120.2
C10 C11 C12 120.53(9)
C10 C11 H7 119.7
C12 C11 H7 119.7
C13 C12 C11 119.47(9)
C13 C12 H8 120.3
C11 C12 H8 120.3
C12 C13 C14 120.93(9)
C12 C13 H9 119.5
C14 C13 H9 119.5
C13 C14 C9 118.93(9)
C13 C14 H10 120.5
C9 C14 H10 120.5
C1 N1 C8 110.92(7)
C1 N1 H1 124.5
C8 N1 H1 124.5
O2 N2 O3 123.29(9)
O2 N2 C5 118.18(8)
O3 N2 C5 118.50(9)
C2 N3 N4 116.98(8)
N3 N4 C9 121.85(8)
N3 N4 H5 119.1
C9 N4 H5 119.1

loop_
_geom_bond_atom_site_label_1
_geom_bond_atom_site_label_2
_geom_bond_distance
C1 O1 1.2421(11)
C1 N1 1.3669(11)
C1 C2 1.4848(12)
C2 N3 1.3119(11)
C2 C3 1.4490(12)
C3 C4 1.3882(12)
C3 C8 1.4144(12)
C4 C5 1.3900(13)
C4 H2 0.9500
C5 C6 1.3923(13)
C5 N2 1.4631(12)
C6 C7 1.3902(13)
C6 H3 0.9500
C7 C8 1.3838(13)
C7 H4 0.9500
C8 N1 1.3915(11)
C9 C10 1.3939(13)
C9 C14 1.3942(12)
C9 N4 1.4029(11)
C10 C11 1.3845(14)
C10 H6 0.9500
C11 C12 1.3913(16)
C11 H7 0.9500
C12 C13 1.3863(15)
C12 H8 0.9500
C13 C14 1.3919(13)
C13 H9 0.9500
C14 H10 0.9500
N1 H1 0.8800
N2 O2 1.2267(12)
N2 O3 1.2316(12)
N3 N4 1.3202(11)
N4 H5 0.8800

loop_
_geom_hbond_atom_site_label_D
_geom_hbond_atom_site_label_H
_geom_hbond_atom_site_label_A
_geom_hbond_site_symmetry_A
_geom_hbond_distance_DH
_geom_hbond_distance_HA
_geom_hbond_distance_DA
_geom_hbond_angle_DHA
N4 H5 O1 1 0.88 2.03 2.7479(10) 137.4
N1 H1 O1 2_756 0.88 1.96 2.8310(10) 171.2
C10 H6 O3 1_556 0.95 2.63 3.5542(13) 165.7
C12 H8 O2 2_566 0.95 2.47 3.3943(13) 163.0

loop_
_geom_torsion_atom_site_label_1
_geom_torsion_atom_site_label_2
_geom_torsion_atom_site_label_3
_geom_torsion_atom_site_label_4
_geom_torsion
O1 C1 C2 N3 2.70(16)
N1 C1 C2 N3 -177.67(9)
O1 C1 C2 C3 -178.71(9)
N1 C1 C2 C3 0.91(10)
N3 C2 C3 C4 -2.73(17)
C1 C2 C3 C4 178.67(10)
N3 C2 C3 C8 176.72(9)
C1 C2 C3 C8 -1.87(10)
C8 C3 C4 C5 -1.17(14)
C2 C3 C4 C5 178.23(10)
C3 C4 C5 C6 -1.17(15)
C3 C4 C5 N2 179.09(8)
C4 C5 C6 C7 2.57(17)
N2 C5 C6 C7 -177.69(9)
C5 C6 C7 C8 -1.48(16)
C6 C7 C8 N1 179.74(10)
C6 C7 C8 C3 -0.83(16)
C4 C3 C8 C7 2.21(15)
C2 C3 C8 C7 -177.34(9)
C4 C3 C8 N1 -178.26(8)
C2 C3 C8 N1 2.18(10)
C14 C9 C10 C11 1.64(16)
N4 C9 C10 C11 -176.92(9)
C9 C10 C11 C12 -0.59(17)
C10 C11 C12 C13 -0.70(18)
C11 C12 C13 C14 0.97(17)
C12 C13 C14 C9 0.06(16)
C10 C9 C14 C13 -1.37(15)
N4 C9 C14 C13 177.12(9)
O1 C1 N1 C8 -179.93(9)
C2 C1 N1 C8 0.44(10)
C7 C8 N1 C1 177.81(10)
C3 C8 N1 C1 -1.68(11)
C4 C5 N2 O2 -5.61(15)
C6 C5 N2 O2 174.63(10)
C4 C5 N2 O3 175.99(10)
C6 C5 N2 O3 -3.77(15)
C3 C2 N3 N4 -177.84(8)
C1 C2 N3 N4 0.47(14)
C2 N3 N4 C9 -179.85(8)
C10 C9 N4 N3 177.74(9)
C14 C9 N4 N3 -0.80(15)

_cod_database_fobs_code 2242012
